data_7051998
loop_
_publ_author_name
'Braun, Doris E.'
'Gelbrich, Thomas'
'Kahlenberg, Volker'
'Laus, Gerhard'
'Wieser, Josef'
'Griesser, Ulrich J.'

_publ_section_title
;
 Packing polymorphism of a conformationally flexible molecule
 (aprepitant)
;
_journal_issue 10
_journal_name_full 'New Journal of Chemistry'
_journal_page_first 1677
_journal_paper_doi 10.1039/b805438j
_journal_volume 32
_journal_year 2008
_chemical_absolute_configuration unk
_chemical_formula_moiety 'C23 H21 F7 N4 O3'
_chemical_formula_sum 'C23 H21 F7 N4 O3'
_chemical_formula_weight 534.44
_chemical_melting_point 526.5
_chemical_name_common 'aprepitant, form I'
_chemical_name_systematic
;
?
;
_space_group_IT_number 19
_symmetry_cell_setting orthorhombic
_symmetry_space_group_name_Hall 'P 2ac 2ab'
_symmetry_space_group_name_H-M 'P 21 21 21'
_atom_sites_solution_hydrogens geom
_atom_sites_solution_primary direct
_atom_sites_solution_secondary difmap
_audit_conform_dict_location ftp://ftp.iucr.org/pub/cif_core.dic
_audit_conform_dict_name cif_core.dic
_audit_conform_dict_version 2.3
_audit_creation_date 2008-02-05T08:03:16-00:00
_audit_creation_method 'WinGX routine CIF_UPDATE'
_cell_angle_alpha 90
_cell_angle_beta 90
_cell_angle_gamma 90
_cell_formula_units_Z 4
_cell_length_a 7.421(4)
_cell_length_b 7.710(4)
_cell_length_c 42.200(2)
_cell_measurement_reflns_used 20507
_cell_measurement_temperature 173(2)
_cell_measurement_theta_max 27.36
_cell_measurement_theta_min 1.45
_cell_volume 2414.5(18)
_computing_cell_refinement 'STOE X-AREA'
_computing_data_collection 'STOE X-AREA'
_computing_data_reduction 'STOE X-RED'
_computing_structure_refinement 'SHELXL-97 (Sheldrick, 1997)'
_diffrn_ambient_temperature 173(2)
_diffrn_detector 'image plate (34 cm diameter)'
_diffrn_detector_area_resol_mean 6.67
_diffrn_measured_fraction_theta_full 0.963
_diffrn_measured_fraction_theta_max 0.963
_diffrn_measurement_device '2-circle goniometer'
_diffrn_measurement_device_type 'STOE IPDS 2'
_diffrn_measurement_method 'rotation method'
_diffrn_radiation_monochromator graphite
_diffrn_radiation_type MoK\a
_diffrn_radiation_wavelength 0.71073
_diffrn_reflns_av_R_equivalents 0.0322
_diffrn_reflns_av_unetI/netI 0.0291
_diffrn_reflns_limit_h_max 9
_diffrn_reflns_limit_h_min -9
_diffrn_reflns_limit_k_max 9
_diffrn_reflns_limit_k_min -8
_diffrn_reflns_limit_l_max 53
_diffrn_reflns_limit_l_min -53
_diffrn_reflns_number 17601
_diffrn_reflns_theta_full 26.79
_diffrn_reflns_theta_max 26.79
_diffrn_reflns_theta_min 1.93
_diffrn_source 'sealed X-ray tube, 12 x 0.4 mm long-fine focus'
_exptl_absorpt_coefficient_mu 0.135
_exptl_absorpt_correction_type none
_exptl_crystal_colour colourless
_exptl_crystal_density_diffrn 1.47
_exptl_crystal_density_method 'not measured'
_exptl_crystal_description plate
_exptl_crystal_F_000 1096
_exptl_crystal_size_max 0.4
_exptl_crystal_size_mid 0.4
_exptl_crystal_size_min 0.12
_refine_diff_density_max 0.21
_refine_diff_density_min -0.2
_refine_diff_density_rms 0.047
_refine_ls_extinction_coef 0.103(11)
_refine_ls_extinction_expression Fc^*^=kFc[1+0.001xFc^2^\l^3^/sin(2\q)]^-1/4^
_refine_ls_extinction_method SHELXL
_refine_ls_goodness_of_fit_ref 1.184
_refine_ls_hydrogen_treatment mixed
_refine_ls_matrix_type full
_refine_ls_number_parameters 372
_refine_ls_number_reflns 2894
_refine_ls_number_restraints 42
_refine_ls_restrained_S_all 1.262
_refine_ls_R_factor_all 0.0532
_refine_ls_R_factor_gt 0.0482
_refine_ls_shift/su_max 0.025
_refine_ls_shift/su_mean 0.002
_refine_ls_structure_factor_coef Fsqd
_refine_ls_weighting_details 'calc w=1/[\s^2^(Fo^2^)+(0.0962P)^2^+0.0177P] where P=(Fo^2^+2Fc^2^)/3'
_refine_ls_weighting_scheme calc
_refine_ls_wR_factor_gt 0.1325
_refine_ls_wR_factor_ref 0.1389
_reflns_number_gt 2536
_reflns_number_total 2894
_reflns_threshold_expression >2sigma(I)
_cod_data_source_file b805438j.txt
_cod_data_source_block formI
_cod_database_code 7051998

loop_
_symmetry_equiv_pos_as_xyz
'x, y, z'
'-x+1/2, -y, z+1/2'
'x+1/2, -y+1/2, -z'
'-x, y+1/2, -z+1/2'

loop_
_atom_site_label
_atom_site_type_symbol
_atom_site_fract_x
_atom_site_fract_y
_atom_site_fract_z
_atom_site_U_iso_or_equiv
_atom_site_adp_type
_atom_site_occupancy
_atom_site_symmetry_multiplicity
_atom_site_calc_flag
_atom_site_refinement_flags
_atom_site_disorder_assembly
_atom_site_disorder_group
N1 N 0.3191(3) 0.7313(3) 0.07189(5) 0.0489(5) Uani 1 1 d . . .
N2 N 0.4150(3) 0.4373(3) 0.01414(5) 0.0522(5) Uani 1 1 d . . .
N3 N 0.7039(3) 0.4346(3) 0.01345(6) 0.0526(5) Uani 1 1 d . . .
N4 N 0.6558(3) 0.5943(3) 0.02589(5) 0.0517(5) Uani 1 1 d . . .
H2A H 0.293(5) 0.402(6) 0.0117(9) 0.066(10) Uiso 1 1 d . . .
H3 H 0.828(6) 0.395(6) 0.0117(10) 0.078(12) Uiso 1 1 d . . .
O1 O 0.3169(3) 0.5840(3) 0.13384(5) 0.0631(6) Uani 1 1 d . . .
O2 O 0.5590(2) 0.1853(3) -0.00477(5) 0.0610(5) Uani 1 1 d . . .
O3 O 0.3199(3) 0.8862(3) 0.13393(4) 0.0556(5) Uani 1 1 d . . .
F1 F 0.6618(5) 1.5346(3) 0.18832(7) 0.1006(8) Uani 1 1 d . . .
F2 F 0.9164(3) 1.4155(4) 0.17965(7) 0.0972(8) Uani 1 1 d . . .
F3 F 0.7172(4) 1.4214(3) 0.14351(5) 0.0840(7) Uani 1 1 d . . .
F4 F 0.9214(18) 0.866(2) 0.2465(3) 0.096(3) Uani 0.45(2) 1 d PU A 1
F5 F 0.787(3) 1.0384(17) 0.2759(3) 0.117(4) Uani 0.45(2) 1 d PU A 1
F6 F 0.6689(17) 0.793(2) 0.2642(3) 0.112(4) Uani 0.45(2) 1 d PU A 1
F4A F 0.9338(14) 0.941(2) 0.2544(3) 0.111(3) Uani 0.55(2) 1 d PU A 2
F5A F 0.697(2) 0.9834(18) 0.27995(15) 0.109(3) Uani 0.55(2) 1 d PU A 2
F6A F 0.726(2) 0.7487(12) 0.2559(3) 0.108(3) Uani 0.55(2) 1 d PU A 2
F7 F 0.9384(5) 1.3085(5) 0.07614(6) 0.1274(14) Uani 1 1 d . . .
C1 C 0.4794(3) 0.7390(4) 0.09243(6) 0.0490(6) Uani 1 1 d . . .
H1 H 0.5528 0.6325 0.0884 0.059 Uiso 1 1 calc R . .
C2 C 0.4188(4) 0.7346(4) 0.12731(6) 0.0529(6) Uani 1 1 d . . .
H2 H 0.5286 0.7336 0.141 0.063 Uiso 1 1 calc R . .
C3 C 0.1588(4) 0.5769(5) 0.11426(7) 0.0659(8) Uani 1 1 d . . .
H3B H 0.081 0.6782 0.1188 0.079 Uiso 1 1 calc R . .
H3A H 0.0896 0.4705 0.1191 0.079 Uiso 1 1 calc R . .
C4 C 0.2113(4) 0.5772(4) 0.07950(7) 0.0575(7) Uani 1 1 d . . .
H4B H 0.2818 0.4714 0.0747 0.069 Uiso 1 1 calc R . .
H4A H 0.1013 0.5759 0.0662 0.069 Uiso 1 1 calc R . .
C5 C 0.3643(4) 0.7378(4) 0.03799(6) 0.0503(6) Uani 1 1 d . . .
H5B H 0.4274 0.8485 0.0337 0.06 Uiso 1 1 calc R . .
H5A H 0.2506 0.739 0.0257 0.06 Uiso 1 1 calc R . .
C6 C 0.4796(3) 0.5919(4) 0.02589(6) 0.0494(6) Uani 1 1 d . . .
C7 C 0.5599(3) 0.3364(4) 0.00635(6) 0.0521(6) Uani 1 1 d . . .
C8 C 0.5974(4) 0.8937(4) 0.08631(6) 0.0514(6) Uani 1 1 d . . .
C9 C 0.7824(4) 0.8693(6) 0.08454(8) 0.0672(8) Uani 1 1 d . . .
H9 H 0.8293 0.7547 0.0856 0.081 Uiso 1 1 calc R . .
C10 C 0.9008(5) 1.0072(8) 0.08134(9) 0.0853(13) Uani 1 1 d . . .
H10 H 1.0275 0.9901 0.0806 0.102 Uiso 1 1 calc R . .
C11 C 0.8263(7) 1.1695(7) 0.07933(8) 0.0850(13) Uani 1 1 d . . .
C12 C 0.6449(6) 1.2006(5) 0.08022(8) 0.0757(10) Uani 1 1 d . . .
H12 H 0.5995 1.3153 0.0783 0.091 Uiso 1 1 calc R . .
C13 C 0.5284(5) 1.0612(4) 0.08397(7) 0.0613(7) Uani 1 1 d . . .
H13 H 0.402 1.08 0.0849 0.074 Uiso 1 1 calc R . .
C14 C 0.2891(4) 0.9134(5) 0.16712(7) 0.0659(8) Uani 1 1 d . . .
H14 H 0.2632 0.7994 0.1775 0.079 Uiso 1 1 calc R . .
C15 C 0.4519(4) 0.9947(5) 0.18273(6) 0.0572(7) Uani 1 1 d . . .
C16 C 0.5230(4) 1.1499(4) 0.17113(7) 0.0578(7) Uani 1 1 d . . .
H16 H 0.4726 1.2013 0.1527 0.069 Uiso 1 1 calc R . .
C17 C 0.6662(4) 1.2293(4) 0.18631(7) 0.0557(6) Uani 1 1 d . . .
C18 C 0.7414(4) 1.1562(5) 0.21344(7) 0.0572(7) Uani 1 1 d . . .
H18 H 0.8381 1.2118 0.2241 0.069 Uiso 1 1 calc R . .
C19 C 0.6726(4) 1.0014(5) 0.22452(7) 0.0586(7) Uani 1 1 d . A .
C20 C 0.5288(4) 0.9207(4) 0.20951(7) 0.0593(7) Uani 1 1 d . . .
H20 H 0.4828 0.8146 0.2176 0.071 Uiso 1 1 calc R . .
C21 C 0.1236(5) 1.0285(8) 0.16962(10) 0.0944(16) Uani 1 1 d . . .
H21C H 0.0199 0.9689 0.1603 0.142 Uiso 1 1 calc R . .
H21B H 0.1453 1.1374 0.1582 0.142 Uiso 1 1 calc R . .
H21A H 0.0989 1.0536 0.192 0.142 Uiso 1 1 calc R . .
C22 C 0.7396(5) 1.3984(5) 0.17461(8) 0.0643(8) Uani 1 1 d . . .
C23 C 0.7595(5) 0.9196(6) 0.25296(8) 0.0724(9) Uani 1 1 d U . .

loop_
_atom_site_aniso_label
_atom_site_aniso_U_11
_atom_site_aniso_U_22
_atom_site_aniso_U_33
_atom_site_aniso_U_23
_atom_site_aniso_U_13
_atom_site_aniso_U_12
N1 0.0445(9) 0.0528(13) 0.0493(10) -0.0047(9) -0.0005(8) -0.0040(9)
N2 0.0441(10) 0.0533(14) 0.0593(12) -0.0098(10) -0.0012(9) -0.0001(9)
N3 0.0467(10) 0.0548(14) 0.0565(11) -0.0095(10) 0.0034(9) -0.0035(9)
N4 0.0477(10) 0.0532(14) 0.0543(11) -0.0041(9) 0.0043(9) -0.0021(10)
O1 0.0689(12) 0.0627(14) 0.0576(10) 0.0045(9) -0.0015(9) -0.0153(11)
O2 0.0483(9) 0.0582(13) 0.0764(12) -0.0185(10) -0.0014(9) 0.0014(9)
O3 0.0548(10) 0.0624(13) 0.0497(9) -0.0077(8) 0.0003(8) -0.0009(9)
F1 0.147(2) 0.0541(14) 0.1009(16) -0.0067(11) 0.0197(17) 0.0051(15)
F2 0.0837(14) 0.0896(18) 0.1184(18) 0.0300(14) -0.0249(13) -0.0258(13)
F3 0.1127(16) 0.0719(15) 0.0673(11) 0.0097(9) -0.0089(11) -0.0146(13)
F4 0.080(5) 0.120(7) 0.086(4) 0.025(4) 0.000(3) 0.041(5)
F5 0.160(8) 0.120(6) 0.072(4) -0.007(4) -0.045(5) 0.009(6)
F6 0.106(5) 0.124(8) 0.107(6) 0.063(5) -0.009(4) -0.024(5)
F4A 0.078(3) 0.137(7) 0.117(6) 0.048(5) -0.026(4) -0.002(4)
F5A 0.136(6) 0.136(6) 0.054(2) 0.005(3) 0.003(3) 0.041(5)
F6A 0.145(7) 0.083(4) 0.096(4) 0.019(3) -0.027(4) 0.011(4)
F7 0.164(3) 0.129(3) 0.0892(15) 0.0053(15) -0.0049(17) -0.106(2)
C1 0.0453(11) 0.0490(15) 0.0527(12) -0.0008(10) -0.0027(9) -0.0023(11)
C2 0.0552(13) 0.0501(16) 0.0533(13) 0.0002(10) -0.0011(11) -0.0044(12)
C3 0.0612(15) 0.078(2) 0.0591(15) -0.0060(14) 0.0069(12) -0.0206(16)
C4 0.0567(14) 0.0597(18) 0.0562(14) -0.0046(12) 0.0043(11) -0.0154(13)
C5 0.0494(12) 0.0501(15) 0.0513(12) -0.0041(10) -0.0006(9) 0.0003(11)
C6 0.0495(11) 0.0508(15) 0.0480(11) -0.0025(10) 0.0021(9) -0.0025(11)
C7 0.0455(12) 0.0549(16) 0.0560(12) -0.0085(11) 0.0010(10) -0.0011(11)
C8 0.0489(12) 0.0541(16) 0.0511(12) -0.0027(10) -0.0019(10) -0.0054(11)
C9 0.0531(14) 0.080(2) 0.0688(16) -0.0066(15) -0.0003(13) -0.0103(15)
C10 0.0634(18) 0.116(4) 0.077(2) -0.008(2) 0.0019(16) -0.035(2)
C11 0.101(3) 0.092(3) 0.0619(17) 0.0028(17) -0.0045(18) -0.056(3)
C12 0.111(3) 0.056(2) 0.0598(16) 0.0021(13) -0.0078(17) -0.0240(19)
C13 0.0725(17) 0.0510(17) 0.0605(14) -0.0002(12) -0.0017(13) -0.0044(14)
C14 0.0590(15) 0.085(2) 0.0541(14) -0.0147(14) 0.0067(12) -0.0116(16)
C15 0.0574(14) 0.0645(18) 0.0497(12) -0.0094(12) 0.0044(11) -0.0007(13)
C16 0.0587(14) 0.0599(18) 0.0548(13) -0.0030(12) -0.0036(11) 0.0010(13)
C17 0.0586(13) 0.0543(17) 0.0542(13) -0.0036(11) -0.0026(11) 0.0034(13)
C18 0.0542(13) 0.0622(19) 0.0552(13) -0.0044(12) -0.0040(11) 0.0034(12)
C19 0.0578(14) 0.0647(19) 0.0532(13) 0.0016(12) 0.0002(11) 0.0055(14)
C20 0.0618(14) 0.0616(19) 0.0544(13) -0.0038(12) 0.0055(12) -0.0010(14)
C21 0.0546(16) 0.143(4) 0.085(2) -0.045(3) 0.0055(16) 0.004(2)
C22 0.0718(17) 0.057(2) 0.0642(16) -0.0009(13) -0.0107(14) -0.0004(14)
C23 0.0716(18) 0.083(3) 0.0626(16) 0.0116(16) -0.0020(14) 0.0051(18)

loop_
_atom_type_symbol
_atom_type_description
_atom_type_scat_dispersion_real
_atom_type_scat_dispersion_imag
_atom_type_scat_source
C C 0.0033 0 'International Tables Vol C Tables 4.2.6.8 and 6.1.1.4'
H H 0 0 'International Tables Vol C Tables 4.2.6.8 and 6.1.1.4'
N N 0.0061 0 'International Tables Vol C Tables 4.2.6.8 and 6.1.1.4'
O O 0.0106 0 'International Tables Vol C Tables 4.2.6.8 and 6.1.1.4'
F F 0.0171 0 'International Tables Vol C Tables 4.2.6.8 and 6.1.1.4'

loop_
_geom_angle_atom_site_label_1
_geom_angle_atom_site_label_2
_geom_angle_atom_site_label_3
_geom_angle
_geom_angle_site_symmetry_1
_geom_angle_site_symmetry_3
_geom_angle_publ_flag
C4 N1 C5 111.4(2) . . ?
C4 N1 C1 110.1(2) . . ?
C5 N1 C1 112.73(19) . . ?
C7 N2 C6 107.8(2) . . ?
C7 N3 N4 112.4(2) . . ?
C6 N4 N3 104.2(2) . . ?
C2 O1 C3 110.9(2) . . ?
C2 O3 C14 113.5(2) . . ?
N1 C1 C8 113.7(2) . . ?
N1 C1 C2 109.0(2) . . ?
C8 C1 C2 110.6(2) . . ?
O3 C2 O1 111.4(2) . . ?
O3 C2 C1 108.9(2) . . ?
O1 C2 C1 111.1(2) . . ?
O1 C3 C4 110.2(2) . . ?
N1 C4 C3 110.6(2) . . ?
N1 C5 C6 115.8(2) . . ?
N4 C6 N2 111.1(3) . . ?
N4 C6 C5 124.0(3) . . ?
N2 C6 C5 124.9(2) . . ?
O2 C7 N3 127.6(3) . . ?
O2 C7 N2 127.8(2) . . ?
N3 C7 N2 104.5(2) . . ?
C9 C8 C13 119.1(3) . . ?
C9 C8 C1 118.6(3) . . ?
C13 C8 C1 122.3(2) . . ?
C10 C9 C8 121.9(4) . . ?
C11 C10 C9 116.8(4) . . ?
F7 C11 C12 117.7(5) . . ?
F7 C11 C10 118.5(4) . . ?
C12 C11 C10 123.7(3) . . ?
C11 C12 C13 118.7(4) . . ?
C12 C13 C8 119.8(3) . . ?
O3 C14 C15 111.0(2) . . ?
O3 C14 C21 106.4(3) . . ?
C15 C14 C21 111.9(3) . . ?
C20 C15 C16 118.8(3) . . ?
C20 C15 C14 120.8(3) . . ?
C16 C15 C14 120.3(3) . . ?
C17 C16 C15 120.4(3) . . ?
C16 C17 C18 120.6(3) . . ?
C16 C17 C22 120.8(3) . . ?
C18 C17 C22 118.6(3) . . ?
C19 C18 C17 118.7(3) . . ?
C18 C19 C20 121.2(3) . . ?
C18 C19 C23 118.4(3) . . ?
C20 C19 C23 120.4(3) . . ?
C15 C20 C19 120.2(3) . . ?
F1 C22 F3 105.6(3) . . ?
F1 C22 F2 106.2(3) . . ?
F3 C22 F2 105.4(3) . . ?
F1 C22 C17 112.7(3) . . ?
F3 C22 C17 113.3(3) . . ?
F2 C22 C17 113.0(3) . . ?
F6 C23 F4 108.7(8) . . ?
F6 C23 F4A 126.9(7) . . ?
F4 C23 F4A 30.0(6) . . ?
F6 C23 F5A 77.4(7) . . ?
F4 C23 F5A 128.3(6) . . ?
F4A C23 F5A 104.9(7) . . ?
F6 C23 F6A 28.5(7) . . ?
F4 C23 F6A 82.8(7) . . ?
F4A C23 F6A 107.4(7) . . ?
F5A C23 F6A 102.8(6) . . ?
F6 C23 F5 109.5(8) . . ?
F4 C23 F5 103.2(7) . . ?
F4A C23 F5 74.5(7) . . ?
F5A C23 F5 35.1(5) . . ?
F6A C23 F5 128.8(7) . . ?
F6 C23 C19 113.0(6) . . ?
F4 C23 C19 111.3(5) . . ?
F4A C23 C19 114.3(5) . . ?
F5A C23 C19 112.5(4) . . ?
F6A C23 C19 114.0(5) . . ?
F5 C23 C19 110.7(6) . . ?

loop_
_geom_bond_atom_site_label_1
_geom_bond_atom_site_label_2
_geom_bond_distance
_geom_bond_site_symmetry_2
_geom_bond_publ_flag
N1 C4 1.468(4) . ?
N1 C5 1.470(3) . ?
N1 C1 1.473(3) . ?
N2 C7 1.367(4) . ?
N2 C6 1.377(4) . ?
N3 C7 1.344(4) . ?
N3 N4 1.385(4) . ?
N4 C6 1.308(3) . ?
O1 C2 1.413(4) . ?
O1 C3 1.436(4) . ?
O2 C7 1.256(4) . ?
O3 C2 1.408(4) . ?
O3 C14 1.435(3) . ?
F1 C22 1.331(4) . ?
F2 C22 1.336(4) . ?
F3 C22 1.335(4) . ?
F4 C23 1.300(11) . ?
F5 C23 1.347(10) . ?
F6 C23 1.277(11) . ?
F4A C23 1.306(10) . ?
F5A C23 1.324(8) . ?
F6A C23 1.346(11) . ?
F7 C11 1.363(4) . ?
C1 C8 1.502(4) . ?
C1 C2 1.540(4) . ?
C3 C4 1.518(4) . ?
C5 C6 1.502(4) . ?
C8 C9 1.388(4) . ?
C8 C13 1.393(5) . ?
C9 C10 1.386(6) . ?
C10 C11 1.370(8) . ?
C11 C12 1.368(7) . ?
C12 C13 1.388(5) . ?
C14 C15 1.512(4) . ?
C14 C21 1.519(5) . ?
C15 C20 1.388(4) . ?
C15 C16 1.396(5) . ?
C16 C17 1.384(4) . ?
C17 C18 1.393(4) . ?
C17 C22 1.497(5) . ?
C18 C19 1.380(5) . ?
C19 C20 1.388(5) . ?
C19 C23 1.501(4) . ?

loop_
_geom_torsion_atom_site_label_1
_geom_torsion_atom_site_label_2
_geom_torsion_atom_site_label_3
_geom_torsion_atom_site_label_4
_geom_torsion
_geom_torsion_site_symmetry_1
_geom_torsion_site_symmetry_2
_geom_torsion_site_symmetry_3
_geom_torsion_site_symmetry_4
_geom_torsion_publ_flag
C7 N3 N4 C6 -0.7(3) . . . . ?
C4 N1 C1 C8 -179.8(2) . . . . ?
C5 N1 C1 C8 55.2(3) . . . . ?
C4 N1 C1 C2 -55.9(3) . . . . ?
C5 N1 C1 C2 179.1(2) . . . . ?
C14 O3 C2 O1 69.4(3) . . . . ?
C14 O3 C2 C1 -167.7(2) . . . . ?
C3 O1 C2 O3 61.9(3) . . . . ?
C3 O1 C2 C1 -59.7(3) . . . . ?
N1 C1 C2 O3 -65.1(3) . . . . ?
C8 C1 C2 O3 60.6(3) . . . . ?
N1 C1 C2 O1 57.9(3) . . . . ?
C8 C1 C2 O1 -176.4(2) . . . . ?
C2 O1 C3 C4 59.1(3) . . . . ?
C5 N1 C4 C3 -177.4(2) . . . . ?
C1 N1 C4 C3 56.7(3) . . . . ?
O1 C3 C4 N1 -57.5(4) . . . . ?
C4 N1 C5 C6 -63.0(3) . . . . ?
C1 N1 C5 C6 61.4(3) . . . . ?
N3 N4 C6 N2 0.3(3) . . . . ?
N3 N4 C6 C5 178.8(2) . . . . ?
C7 N2 C6 N4 0.2(3) . . . . ?
C7 N2 C6 C5 -178.4(3) . . . . ?
N1 C5 C6 N4 -88.9(3) . . . . ?
N1 C5 C6 N2 89.4(3) . . . . ?
N4 N3 C7 O2 -178.9(3) . . . . ?
N4 N3 C7 N2 0.8(3) . . . . ?
C6 N2 C7 O2 179.1(3) . . . . ?
C6 N2 C7 N3 -0.5(3) . . . . ?
N1 C1 C8 C9 -135.1(3) . . . . ?
C2 C1 C8 C9 101.9(3) . . . . ?
N1 C1 C8 C13 48.2(4) . . . . ?
C2 C1 C8 C13 -74.8(3) . . . . ?
C13 C8 C9 C10 1.7(5) . . . . ?
C1 C8 C9 C10 -175.1(3) . . . . ?
C8 C9 C10 C11 -1.3(5) . . . . ?
C9 C10 C11 F7 -179.9(3) . . . . ?
C9 C10 C11 C12 -0.2(6) . . . . ?
F7 C11 C12 C13 -179.0(3) . . . . ?
C10 C11 C12 C13 1.3(6) . . . . ?
C11 C12 C13 C8 -0.9(5) . . . . ?
C9 C8 C13 C12 -0.6(5) . . . . ?
C1 C8 C13 C12 176.1(3) . . . . ?
C2 O3 C14 C15 81.3(3) . . . . ?
C2 O3 C14 C21 -156.6(3) . . . . ?
O3 C14 C15 C20 -127.3(3) . . . . ?
C21 C14 C15 C20 114.0(4) . . . . ?
O3 C14 C15 C16 55.4(4) . . . . ?
C21 C14 C15 C16 -63.3(4) . . . . ?
C20 C15 C16 C17 -0.7(4) . . . . ?
C14 C15 C16 C17 176.7(3) . . . . ?
C15 C16 C17 C18 -0.2(4) . . . . ?
C15 C16 C17 C22 -178.1(3) . . . . ?
C16 C17 C18 C19 1.3(4) . . . . ?
C22 C17 C18 C19 179.2(3) . . . . ?
C17 C18 C19 C20 -1.4(4) . . . . ?
C17 C18 C19 C23 177.4(3) . . . . ?
C16 C15 C20 C19 0.6(4) . . . . ?
C14 C15 C20 C19 -176.8(3) . . . . ?
C18 C19 C20 C15 0.4(5) . . . . ?
C23 C19 C20 C15 -178.4(3) . . . . ?
C16 C17 C22 F1 91.4(4) . . . . ?
C18 C17 C22 F1 -86.5(4) . . . . ?
C16 C17 C22 F3 -28.4(4) . . . . ?
C18 C17 C22 F3 153.7(3) . . . . ?
C16 C17 C22 F2 -148.2(3) . . . . ?
C18 C17 C22 F2 33.9(4) . . . . ?
C18 C19 C23 F6 169.6(11) . . . . ?
C20 C19 C23 F6 -11.6(12) . . . . ?
C18 C19 C23 F4 -67.8(10) . . . . ?
C20 C19 C23 F4 111.0(10) . . . . ?
C18 C19 C23 F4A -35.4(11) . . . . ?
C20 C19 C23 F4A 143.5(10) . . . . ?
C18 C19 C23 F5A 84.1(10) . . . . ?
C20 C19 C23 F5A -97.0(10) . . . . ?
C18 C19 C23 F6A -159.4(8) . . . . ?
C20 C19 C23 F6A 19.5(9) . . . . ?
C18 C19 C23 F5 46.4(12) . . . . ?
C20 C19 C23 F5 -134.8(11) . . . . ?
